data_7135110
loop_
_publ_author_name
'Schmiedtchen, Marco'
'Thulaseedharan Nair Sailaja, Sidharth'
'Lorberg, Rick Y.'
'W&#xf6;lper, Christoph'
'Galstyan, Anzhela'
'Voskuhl, Jens'

_publ_section_title
;
 Tuneable phosphorescence and singlet oxygen production of bridged ethers
 <i>via</i> chalcogen variation and photocyclisation.
;
_journal_issue 95
_journal_name_full 'Chemical communications (Cambridge, England)'
_journal_page_first 18810
_journal_page_last 18813
_journal_paper_doi 10.1039/d5cc05206h
_journal_volume 61
_journal_year 2025
_chemical_formula_sum 'C14 H4 Cl2 N2 Se2'
_chemical_formula_weight 429.01
_space_group_crystal_system triclinic
_space_group_IT_number 2
_space_group_name_Hall '-P 1'
_space_group_name_H-M_alt 'P -1'
_atom_sites_solution_hydrogens geom
_atom_sites_solution_primary direct
_atom_sites_solution_secondary difmap
_audit_creation_method SHELXL-2017/1
_audit_update_record
;
2025-07-29 deposited with the CCDC.	2025-10-24 downloaded from the CCDC.
;
_cell_angle_alpha 93.4629(18)
_cell_angle_beta 106.5299(16)
_cell_angle_gamma 112.5410(16)
_cell_formula_units_Z 2
_cell_length_a 7.8604(5)
_cell_length_b 8.7632(5)
_cell_length_c 11.4837(7)
_cell_measurement_reflns_used 9137
_cell_measurement_temperature 100(2)
_cell_measurement_theta_max 79.82
_cell_measurement_theta_min 4.09
_cell_volume 687.45(7)
_computing_cell_refinement 'Bruker APEX3(v2017.3-0)'
_computing_data_collection 'Bruker APEX3(v2017.3-0)'
_computing_data_reduction 'Bruker APEX3(v2017.3-0)'
_computing_molecular_graphics 'ORTEP/PLATON (Spek)'
_computing_publication_material 'BRUKER AXS SHELXTL (c) 2008 / Vers. 2008/4'
_computing_structure_refinement 'SHELXL-2017/1 (Sheldrick, 2017)'
_computing_structure_solution 'Bruker APEX3(v2017.3-0)'
_diffrn_ambient_temperature 100(2)
_diffrn_detector_area_resol_mean 7.3910
_diffrn_measured_fraction_theta_full 1.000
_diffrn_measured_fraction_theta_max 0.992
_diffrn_measurement_device_type 'Bruker D8 Venture (Photon II detector)'
_diffrn_measurement_method 'Data collection strategy APEX 3/Queen'
_diffrn_radiation_monochromator 'multilayer mirror'
_diffrn_radiation_type CuK\a
_diffrn_radiation_wavelength 1.54178
_diffrn_reflns_av_R_equivalents 0.0376
_diffrn_reflns_av_unetI/netI 0.0145
_diffrn_reflns_Laue_measured_fraction_full 1.000
_diffrn_reflns_Laue_measured_fraction_max 0.992
_diffrn_reflns_limit_h_max 10
_diffrn_reflns_limit_h_min -9
_diffrn_reflns_limit_k_max 11
_diffrn_reflns_limit_k_min -11
_diffrn_reflns_limit_l_max 13
_diffrn_reflns_limit_l_min -14
_diffrn_reflns_number 38573
_diffrn_reflns_point_group_measured_fraction_full 1.000
_diffrn_reflns_point_group_measured_fraction_max 0.992
_diffrn_reflns_theta_full 67.679
_diffrn_reflns_theta_max 80.168
_diffrn_reflns_theta_min 4.091
_diffrn_source 'micro-focus sealed tube'
_diffrn_source_type 'INCOATEC I\mS 3.0'
_exptl_absorpt_coefficient_mu 10.208
_exptl_absorpt_correction_T_max 0.75
_exptl_absorpt_correction_T_min 0.49
_exptl_absorpt_correction_type multi-scan
_exptl_absorpt_process_details 'SADABS, Blessing, Acta Cryst 1995 A51 33-38'
_exptl_crystal_colour yellow
_exptl_crystal_density_diffrn 2.073
_exptl_crystal_description tablet
_exptl_crystal_F_000 408
_exptl_crystal_size_max 0.140
_exptl_crystal_size_mid 0.112
_exptl_crystal_size_min 0.042
_refine_diff_density_max 0.345
_refine_diff_density_min -0.523
_refine_diff_density_rms 0.069
_refine_ls_extinction_method none
_refine_ls_goodness_of_fit_ref 1.065
_refine_ls_hydrogen_treatment constr
_refine_ls_matrix_type full
_refine_ls_number_parameters 181
_refine_ls_number_reflns 2970
_refine_ls_number_restraints 0
_refine_ls_restrained_S_all 1.065
_refine_ls_R_factor_all 0.0187
_refine_ls_R_factor_gt 0.0176
_refine_ls_shift/su_max 0.001
_refine_ls_shift/su_mean 0.000
_refine_ls_structure_factor_coef Fsqd
_refine_ls_weighting_details 'w=1/[\s^2^(Fo^2^)+(0.0252P)^2^+0.4301P] where P=(Fo^2^+2Fc^2^)/3'
_refine_ls_weighting_scheme calc
_refine_ls_wR_factor_gt 0.0462
_refine_ls_wR_factor_ref 0.0468
_reflns_Friedel_coverage 0.000
_reflns_number_gt 2838
_reflns_number_total 2970
_reflns_threshold_expression 'I > 2\s(I)'
_cod_data_source_file d5cc05206h2.cif
_cod_data_source_block ms_021m
_cod_depositor_comments 'Adding full bibliography for 7135109--7135115.cif.'
_cod_database_code 7135110
_shelx_shelxl_version_number 2017/1
_shelx_space_group_comment
; 
The symmetry employed for this shelxl refinement is uniquely defined 
by the following loop, which should always be used as a source of 
symmetry information in preference to the above space-group names. 
They are only intended as comments. 
;
_shelx_estimated_absorpt_t_min 0.329
_shelx_estimated_absorpt_t_max 0.674

loop_
_space_group_symop_operation_xyz
'x, y, z'
'-x, -y, -z'

loop_
_atom_site_label
_atom_site_type_symbol
_atom_site_fract_x
_atom_site_fract_y
_atom_site_fract_z
_atom_site_U_iso_or_equiv
_atom_site_adp_type
_atom_site_occupancy
_atom_site_site_symmetry_order
_atom_site_calc_flag
_atom_site_refinement_flags_posn
_atom_site_refinement_flags_adp
_atom_site_refinement_flags_occupancy
_atom_site_disorder_assembly
_atom_site_disorder_group
Se1 Se 0.35523(2) 0.30500(2) 0.09429(2) 0.01555(6) Uani 1 1 d . . . . .
Se2 Se 0.19168(2) 0.02560(2) 0.27179(2) 0.01717(6) Uani 1 1 d . . . . .
Cl1 Cl 0.81620(6) 0.45471(5) 0.67965(3) 0.02007(9) Uani 1 1 d . . . . .
Cl2 Cl 0.96701(5) 0.71444(5) 0.51391(3) 0.01900(9) Uani 1 1 d . . . . .
N1 N 0.3934(2) 0.0634(2) 0.60946(14) 0.0259(3) Uani 1 1 d . . . . .
N2 N 0.8000(2) 0.69628(19) 0.18651(13) 0.0220(3) Uani 1 1 d . . . . .
C1 C 0.4841(2) 0.3476(2) 0.26904(14) 0.0149(3) Uani 1 1 d . . . . .
C2 C 0.4156(2) 0.2342(2) 0.34280(14) 0.0153(3) Uani 1 1 d . . . . .
C3 C 0.5184(2) 0.2707(2) 0.47044(14) 0.0160(3) Uani 1 1 d . . . . .
C4 C 0.6908(2) 0.4174(2) 0.52416(14) 0.0157(3) Uani 1 1 d . . . . .
C5 C 0.7596(2) 0.5307(2) 0.45092(15) 0.0159(3) Uani 1 1 d . . . . .
C6 C 0.6563(2) 0.4953(2) 0.32372(15) 0.0155(3) Uani 1 1 d . . . . .
C7 C 0.0932(2) 0.2284(2) 0.09727(14) 0.0162(3) Uani 1 1 d . . . . .
C8 C 0.0285(2) 0.1186(2) 0.17343(14) 0.0167(3) Uani 1 1 d . . . . .
C9 C -0.1578(2) 0.0749(2) 0.18048(16) 0.0202(3) Uani 1 1 d . . . . .
H9 H -0.200342 0.003250 0.234914 0.024 Uiso 1 1 calc R U . . .
C10 C -0.2807(2) 0.1365(2) 0.10778(17) 0.0222(3) Uani 1 1 d . . . . .
H10 H -0.408362 0.105918 0.111753 0.027 Uiso 1 1 calc R U . . .
C11 C -0.2180(3) 0.2432(2) 0.02879(16) 0.0228(3) Uani 1 1 d . . . . .
H11 H -0.303870 0.283332 -0.022097 0.027 Uiso 1 1 calc R U . . .
C12 C -0.0301(2) 0.2909(2) 0.02445(15) 0.0198(3) Uani 1 1 d . . . . .
H12 H 0.013987 0.365669 -0.027871 0.024 Uiso 1 1 calc R U . . .
C13 C 0.4477(2) 0.1548(2) 0.54766(15) 0.0184(3) Uani 1 1 d . . . . .
C14 C 0.7345(2) 0.6091(2) 0.24773(15) 0.0173(3) Uani 1 1 d . . . . .

loop_
_atom_site_aniso_label
_atom_site_aniso_U_11
_atom_site_aniso_U_22
_atom_site_aniso_U_33
_atom_site_aniso_U_23
_atom_site_aniso_U_13
_atom_site_aniso_U_12
Se1 0.01433(9) 0.02002(10) 0.01090(9) 0.00341(6) 0.00299(6) 0.00656(7)
Se2 0.01685(10) 0.01399(9) 0.01666(9) 0.00409(6) 0.00224(7) 0.00454(7)
Cl1 0.02214(19) 0.0247(2) 0.01100(17) 0.00215(14) 0.00173(14) 0.01019(16)
Cl2 0.01593(17) 0.01806(18) 0.01691(18) -0.00034(14) 0.00252(13) 0.00347(14)
N1 0.0293(8) 0.0291(8) 0.0221(8) 0.0117(6) 0.0110(6) 0.0124(7)
N2 0.0207(7) 0.0215(7) 0.0177(7) 0.0047(5) 0.0042(5) 0.0042(6)
C1 0.0147(7) 0.0177(7) 0.0120(7) 0.0031(6) 0.0032(5) 0.0074(6)
C2 0.0144(7) 0.0158(7) 0.0148(7) 0.0032(6) 0.0031(6) 0.0067(6)
C3 0.0178(8) 0.0181(7) 0.0152(7) 0.0057(6) 0.0062(6) 0.0097(6)
C4 0.0179(7) 0.0204(8) 0.0102(7) 0.0019(6) 0.0025(6) 0.0111(6)
C5 0.0134(7) 0.0169(7) 0.0165(7) 0.0010(6) 0.0036(6) 0.0066(6)
C6 0.0165(7) 0.0171(7) 0.0146(7) 0.0044(6) 0.0054(6) 0.0084(6)
C7 0.0148(7) 0.0176(7) 0.0138(7) 0.0002(6) 0.0029(6) 0.0064(6)
C8 0.0166(7) 0.0155(7) 0.0148(7) 0.0001(6) 0.0019(6) 0.0063(6)
C9 0.0187(8) 0.0175(8) 0.0204(8) -0.0002(6) 0.0064(6) 0.0041(6)
C10 0.0162(8) 0.0231(8) 0.0246(8) -0.0015(7) 0.0051(6) 0.0074(7)
C11 0.0203(8) 0.0260(9) 0.0219(8) 0.0013(7) 0.0022(6) 0.0135(7)
C12 0.0218(8) 0.0207(8) 0.0160(8) 0.0026(6) 0.0037(6) 0.0098(7)
C13 0.0194(8) 0.0213(8) 0.0152(7) 0.0035(6) 0.0040(6) 0.0103(7)
C14 0.0151(7) 0.0178(8) 0.0144(7) 0.0004(6) 0.0008(6) 0.0055(6)

loop_
_atom_type_symbol
_atom_type_description
_atom_type_scat_dispersion_real
_atom_type_scat_dispersion_imag
_atom_type_scat_source
C C 0.0181 0.0091 'International Tables Vol C Tables 4.2.6.8 and 6.1.1.4'
H H 0.0000 0.0000 'International Tables Vol C Tables 4.2.6.8 and 6.1.1.4'
Cl Cl 0.3639 0.7018 'International Tables Vol C Tables 4.2.6.8 and 6.1.1.4'
N N 0.0311 0.0180 'International Tables Vol C Tables 4.2.6.8 and 6.1.1.4'
Se Se -0.7943 1.1372 'International Tables Vol C Tables 4.2.6.8 and 6.1.1.4'

loop_
_geom_angle_atom_site_label_1
_geom_angle_atom_site_label_2
_geom_angle_atom_site_label_3
_geom_angle
_geom_angle_site_symmetry_1
_geom_angle_site_symmetry_3
_geom_angle_publ_flag
C1 Se1 C7 97.31(7) . . ?
C2 Se2 C8 96.16(7) . . ?
C2 C1 C6 119.27(14) . . ?
C2 C1 Se1 121.94(12) . . ?
C6 C1 Se1 118.76(12) . . ?
C1 C2 C3 119.46(15) . . ?
C1 C2 Se2 120.97(12) . . ?
C3 C2 Se2 119.51(12) . . ?
C4 C3 C2 120.97(15) . . ?
C4 C3 C13 119.17(14) . . ?
C2 C3 C13 119.85(15) . . ?
C5 C4 C3 119.74(14) . . ?
C5 C4 Cl1 120.60(12) . . ?
C3 C4 Cl1 119.65(12) . . ?
C4 C5 C6 119.37(15) . . ?
C4 C5 Cl2 121.15(12) . . ?
C6 C5 Cl2 119.48(13) . . ?
C5 C6 C1 121.18(15) . . ?
C5 C6 C14 118.86(15) . . ?
C1 C6 C14 119.89(14) . . ?
C8 C7 C12 120.21(15) . . ?
C8 C7 Se1 121.40(12) . . ?
C12 C7 Se1 118.35(12) . . ?
C7 C8 C9 120.10(15) . . ?
C7 C8 Se2 121.39(12) . . ?
C9 C8 Se2 118.50(13) . . ?
C10 C9 C8 119.67(16) . . ?
C9 C10 C11 120.35(16) . . ?
C12 C11 C10 120.01(16) . . ?
C11 C12 C7 119.60(16) . . ?
N1 C13 C3 179.36(19) . . ?
N2 C14 C6 177.60(18) . . ?

loop_
_geom_bond_atom_site_label_1
_geom_bond_atom_site_label_2
_geom_bond_distance
_geom_bond_site_symmetry_2
_geom_bond_publ_flag
Se1 C1 1.9119(15) . ?
Se1 C7 1.9175(16) . ?
Se2 C2 1.9081(16) . ?
Se2 C8 1.9165(16) . ?
Cl1 C4 1.7169(15) . ?
Cl2 C5 1.7170(16) . ?
N1 C13 1.143(2) . ?
N2 C14 1.145(2) . ?
C1 C2 1.395(2) . ?
C1 C6 1.406(2) . ?
C2 C3 1.405(2) . ?
C3 C4 1.401(2) . ?
C3 C13 1.443(2) . ?
C4 C5 1.391(2) . ?
C5 C6 1.402(2) . ?
C6 C14 1.440(2) . ?
C7 C8 1.389(2) . ?
C7 C12 1.393(2) . ?
C8 C9 1.392(2) . ?
C9 C10 1.384(2) . ?
C10 C11 1.394(3) . ?
C11 C12 1.389(2) . ?
